data_4081555
loop_
_publ_author_name
'Tampier, Stefan'
'Bleifuss, Sascha M.'
'Abd-Elzaher, Mokhles M.'
'Sutter, J\"org'
'Heinemann, Frank W.'
'Burzlaff, Nicolai'

_publ_section_title
;
 Bis(pyrazol-1-yl)acetic Acid Bearing Ferrocenyl Substituents
;
_journal_issue 20
_journal_name_full Organometallics
_journal_page_first 5935
_journal_paper_doi 10.1021/om400495f
_journal_volume 32
_journal_year 2013
_chemical_compound_source 'synthesis as described'
_chemical_formula_moiety 'C31 H32 Fe2 N4'
_chemical_formula_sum 'C31 H32 Fe2 N4'
_chemical_formula_weight 572.31
_chemical_name_systematic
;
 ?
;
_space_group_IT_number 2
_symmetry_cell_setting triclinic
_symmetry_Int_Tables_number 2
_symmetry_space_group_name_Hall '-P 1'
_symmetry_space_group_name_H-M 'P -1'
_atom_sites_solution_hydrogens geom
_atom_sites_solution_primary direct
_atom_sites_solution_secondary difmap
_audit_creation_date 2010-01-13T23:22:31-00:00
_audit_creation_method 'WinGX routine CIF_UPDATE'
_cell_angle_alpha 76.1470(10)
_cell_angle_beta 74.7590(10)
_cell_angle_gamma 81.7350(10)
_cell_formula_units_Z 2
_cell_length_a 8.07090(10)
_cell_length_b 11.1448(2)
_cell_length_c 15.1349(3)
_cell_measurement_reflns_used 6785
_cell_measurement_temperature 220(2)
_cell_measurement_theta_max 26
_cell_measurement_theta_min 2.6
_cell_measurement_wavelength 0.71073
_cell_volume 1270.52(4)
_computing_cell_refinement 'Bruker SAINT'
_computing_data_collection 'Bruker APEX2'
_computing_data_reduction 'Bruker SAINT'
_computing_molecular_graphics 'Ortep-3 for Windows (Farrugia, 1997)'
_computing_publication_material 'WinGX publication routines (Farrugia, 1999)'
_computing_structure_refinement 'SHELXL-97 (Sheldrick, 1997)'
_computing_structure_solution 'SHELXS-97 (Sheldrick, 1990)'
_diffrn_ambient_temperature 220(2)
_diffrn_measured_fraction_theta_full 0.98
_diffrn_measured_fraction_theta_max 0.98
_diffrn_measurement_device_type 'Bruker APEX-II CCD'
_diffrn_measurement_method '\f and \w scans'
_diffrn_radiation_monochromator graphite
_diffrn_radiation_probe x-ray
_diffrn_radiation_type MoK\a
_diffrn_radiation_wavelength 0.71073
_diffrn_reflns_av_R_equivalents 0.0385
_diffrn_reflns_av_unetI/netI 0.0352
_diffrn_reflns_limit_h_max 10
_diffrn_reflns_limit_h_min -10
_diffrn_reflns_limit_k_max 14
_diffrn_reflns_limit_k_min -14
_diffrn_reflns_limit_l_max 20
_diffrn_reflns_limit_l_min -19
_diffrn_reflns_number 26288
_diffrn_reflns_theta_full 28.27
_diffrn_reflns_theta_max 28.27
_diffrn_reflns_theta_min 1.43
_exptl_absorpt_coefficient_mu 1.17
_exptl_absorpt_correction_T_max 0.8491
_exptl_absorpt_correction_T_min 0.7423
_exptl_absorpt_correction_type multi-scan
_exptl_absorpt_process_details 'SADABS, Bruker-AXS, 2002'
_exptl_crystal_colour orange
_exptl_crystal_density_diffrn 1.496
_exptl_crystal_density_method 'not measured'
_exptl_crystal_description fragment
_exptl_crystal_F_000 596
_exptl_crystal_size_max 0.28
_exptl_crystal_size_mid 0.22
_exptl_crystal_size_min 0.14
_refine_diff_density_max 0.749
_refine_diff_density_min -0.528
_refine_diff_density_rms 0.074
_refine_ls_extinction_method none
_refine_ls_goodness_of_fit_ref 1.02
_refine_ls_hydrogen_treatment constr
_refine_ls_matrix_type full
_refine_ls_number_parameters 334
_refine_ls_number_reflns 6185
_refine_ls_number_restraints 0
_refine_ls_restrained_S_all 1.02
_refine_ls_R_factor_all 0.056
_refine_ls_R_factor_gt 0.0407
_refine_ls_shift/su_max 0.009
_refine_ls_shift/su_mean 0.001
_refine_ls_structure_factor_coef Fsqd
_refine_ls_weighting_details 'calc w=1/[\s^2^(Fo^2^)+(0.0580P)^2^+0.8572P] where P=(Fo^2^+2Fc^2^)/3'
_refine_ls_weighting_scheme calc
_refine_ls_wR_factor_gt 0.1063
_refine_ls_wR_factor_ref 0.1143
_reflns_number_gt 4843
_reflns_number_total 6185
_reflns_threshold_expression >2sigma(I)
_cod_data_source_file om400495f_si_001.cif
_cod_data_source_block compound5
_cod_database_code 4081555

loop_
_symmetry_equiv_pos_as_xyz
'x, y, z'
'-x, -y, -z'

loop_
_atom_site_label
_atom_site_type_symbol
_atom_site_fract_x
_atom_site_fract_y
_atom_site_fract_z
_atom_site_U_iso_or_equiv
_atom_site_adp_type
_atom_site_occupancy
_atom_site_symmetry_multiplicity
_atom_site_calc_flag
_atom_site_refinement_flags
C1 C 0.7303(3) 1.0402(2) 0.02679(17) 0.0301(5) Uani 1 1 d .
H1A H 0.8363 1.0249 -0.0188 0.036 Uiso 1 1 calc R
H1B H 0.6581 0.9739 0.0353 0.036 Uiso 1 1 calc R
C11 C 0.2442(3) 1.3425(3) -0.0022(2) 0.0387(6) Uani 1 1 d .
H11A H 0.1696 1.2765 0.0229 0.058 Uiso 1 1 calc R
H11B H 0.2169 1.3919 -0.0586 0.058 Uiso 1 1 calc R
H11C H 0.2285 1.3934 0.0429 0.058 Uiso 1 1 calc R
C12 C 0.4273(3) 1.2891(2) -0.02335(17) 0.0282(5) Uani 1 1 d .
C13 C 0.5754(3) 1.3453(2) -0.08377(16) 0.0272(5) Uani 1 1 d .
C14 C 0.7120(3) 1.2574(2) -0.07150(16) 0.0273(5) Uani 1 1 d .
C15 C 0.9024(3) 1.2613(3) -0.10877(19) 0.0378(6) Uani 1 1 d .
H15A H 0.9585 1.2353 -0.0578 0.057 Uiso 1 1 calc R
H15B H 0.9278 1.3444 -0.1406 0.057 Uiso 1 1 calc R
H15C H 0.9433 1.2067 -0.1518 0.057 Uiso 1 1 calc R
C21 C 1.0727(3) 1.1046(3) 0.2266(2) 0.0411(7) Uani 1 1 d .
H21A H 1.1644 1.1214 0.1714 0.062 Uiso 1 1 calc R
H21B H 1.1129 1.0401 0.2728 0.062 Uiso 1 1 calc R
H21C H 1.0361 1.1784 0.2513 0.062 Uiso 1 1 calc R
C22 C 0.9250(3) 1.0641(2) 0.20260(17) 0.0286(5) Uani 1 1 d .
C23 C 0.7799(3) 1.0041(2) 0.26315(17) 0.0261(5) Uani 1 1 d .
C24 C 0.6835(3) 0.9892(2) 0.20373(17) 0.0267(5) Uani 1 1 d .
C25 C 0.5132(3) 0.9390(3) 0.2221(2) 0.0374(6) Uani 1 1 d .
H25A H 0.4566 0.9799 0.1732 0.056 Uiso 1 1 calc R
H25B H 0.4432 0.9531 0.2812 0.056 Uiso 1 1 calc R
H25C H 0.5304 0.8515 0.2237 0.056 Uiso 1 1 calc R
C30 C 0.5850(3) 1.4716(2) -0.14358(17) 0.0294(5) Uani 1 1 d .
C31 C 0.7097(3) 1.5099(2) -0.22694(19) 0.0335(6) Uani 1 1 d .
H31 H 0.7997 1.459 -0.255 0.04 Uiso 1 1 calc R
C32 C 0.6754(4) 1.6392(3) -0.2612(2) 0.0393(6) Uani 1 1 d .
H32 H 0.7385 1.6875 -0.3152 0.047 Uiso 1 1 calc R
C33 C 0.5278(4) 1.6807(3) -0.1983(2) 0.0431(7) Uani 1 1 d .
H33 H 0.4769 1.7616 -0.2034 0.052 Uiso 1 1 calc R
C34 C 0.4708(4) 1.5777(2) -0.12603(19) 0.0358(6) Uani 1 1 d .
H34 H 0.3753 1.5793 -0.0759 0.043 Uiso 1 1 calc R
C35 C 0.3164(4) 1.4204(3) -0.2600(2) 0.0436(7) Uani 1 1 d .
H35 H 0.2945 1.3456 -0.2176 0.052 Uiso 1 1 calc R
C36 C 0.2194(4) 1.5364(3) -0.2539(2) 0.0476(7) Uani 1 1 d .
H36 H 0.1225 1.5509 -0.2072 0.057 Uiso 1 1 calc R
C37 C 0.2968(4) 1.6261(3) -0.3317(2) 0.0500(8) Uani 1 1 d .
H37 H 0.2605 1.7101 -0.3443 0.06 Uiso 1 1 calc R
C38 C 0.4381(4) 1.5663(3) -0.3865(2) 0.0476(7) Uani 1 1 d .
H38 H 0.5099 1.6037 -0.4423 0.057 Uiso 1 1 calc R
C39 C 0.4522(4) 1.4387(3) -0.3419(2) 0.0470(7) Uani 1 1 d .
H39 H 0.5354 1.3782 -0.3627 0.056 Uiso 1 1 calc R
C40 C 0.7408(3) 0.9650(2) 0.36828(17) 0.0269(5) Uani 1 1 d .
C41 C 0.8137(3) 1.0083(2) 0.42822(18) 0.0316(5) Uani 1 1 d .
H41 H 0.8936 1.0673 0.4101 0.038 Uiso 1 1 calc R
C42 C 0.7435(4) 0.9459(2) 0.52161(19) 0.0371(6) Uani 1 1 d .
H42 H 0.7686 0.9574 0.5754 0.045 Uiso 1 1 calc R
C43 C 0.6289(3) 0.8633(3) 0.51811(19) 0.0362(6) Uani 1 1 d .
H43 H 0.5642 0.8114 0.5692 0.043 Uiso 1 1 calc R
C44 C 0.6306(3) 0.8740(2) 0.42250(19) 0.0330(5) Uani 1 1 d .
H44 H 0.5693 0.8285 0.3998 0.04 Uiso 1 1 calc R
C45 C 1.0856(4) 0.7561(3) 0.3551(2) 0.0452(7) Uani 1 1 d .
H45 H 1.1326 0.7951 0.2937 0.054 Uiso 1 1 calc R
C46 C 1.1281(4) 0.7709(3) 0.4356(2) 0.0430(7) Uani 1 1 d .
H46 H 1.2092 0.8217 0.4366 0.052 Uiso 1 1 calc R
C47 C 1.0287(4) 0.6967(3) 0.5146(2) 0.0481(7) Uani 1 1 d .
H47 H 1.0325 0.6899 0.5765 0.058 Uiso 1 1 calc R
C48 C 0.9224(4) 0.6346(3) 0.4835(3) 0.0566(9) Uani 1 1 d .
H48 H 0.8432 0.5796 0.5214 0.068 Uiso 1 1 calc R
C49 C 0.9568(4) 0.6700(3) 0.3848(3) 0.0535(9) Uani 1 1 d .
H49 H 0.9049 0.6423 0.3462 0.064 Uiso 1 1 calc R
N11 N 0.6427(3) 1.15682(19) -0.01001(14) 0.0273(4) Uani 1 1 d .
N12 N 0.7712(2) 1.03652(18) 0.11513(14) 0.0275(4) Uani 1 1 d .
N21 N 0.4686(3) 1.17474(19) 0.02016(14) 0.0287(4) Uani 1 1 d .
N22 N 0.9193(3) 1.08309(19) 0.11333(14) 0.0299(4) Uani 1 1 d .
Fe2 Fe 0.46985(5) 1.54660(3) -0.25338(2) 0.02843(11) Uani 1 1 d .
Fe1 Fe 0.87122(4) 0.82072(3) 0.44307(2) 0.02799(11) Uani 1 1 d .

loop_
_atom_site_aniso_label
_atom_site_aniso_U_11
_atom_site_aniso_U_22
_atom_site_aniso_U_33
_atom_site_aniso_U_23
_atom_site_aniso_U_13
_atom_site_aniso_U_12
C1 0.0342(13) 0.0279(12) 0.0295(13) -0.0035(10) -0.0130(10) -0.0009(10)
C11 0.0331(13) 0.0455(16) 0.0355(15) -0.0012(12) -0.0116(11) -0.0029(11)
C12 0.0287(12) 0.0322(13) 0.0263(12) -0.0052(10) -0.0114(10) -0.0030(10)
C13 0.0309(12) 0.0311(12) 0.0224(11) -0.0047(9) -0.0110(10) -0.0045(10)
C14 0.0297(12) 0.0328(13) 0.0214(11) -0.0030(9) -0.0101(9) -0.0061(10)
C15 0.0303(13) 0.0479(16) 0.0323(14) 0.0021(12) -0.0106(11) -0.0059(11)
C21 0.0322(14) 0.0586(18) 0.0320(14) -0.0005(13) -0.0100(11) -0.0134(13)
C22 0.0277(12) 0.0300(12) 0.0268(12) -0.0019(10) -0.0090(10) -0.0004(9)
C23 0.0245(11) 0.0248(11) 0.0258(12) -0.0004(9) -0.0070(9) 0.0022(9)
C24 0.0257(11) 0.0229(11) 0.0285(12) -0.0007(9) -0.0070(9) 0.0011(9)
C25 0.0296(13) 0.0412(15) 0.0394(15) 0.0014(12) -0.0112(11) -0.0074(11)
C30 0.0352(13) 0.0309(12) 0.0276(12) -0.0076(10) -0.0171(10) -0.0002(10)
C31 0.0323(13) 0.0297(13) 0.0405(15) -0.0016(11) -0.0168(11) -0.0034(10)
C32 0.0455(15) 0.0357(14) 0.0383(15) 0.0031(12) -0.0171(12) -0.0142(12)
C33 0.0647(19) 0.0268(13) 0.0471(17) -0.0094(12) -0.0271(15) -0.0049(12)
C34 0.0473(15) 0.0339(14) 0.0317(14) -0.0122(11) -0.0151(12) -0.0016(11)
C35 0.0470(16) 0.0465(17) 0.0461(17) -0.0078(13) -0.0226(14) -0.0138(13)
C36 0.0382(15) 0.061(2) 0.0496(18) -0.0080(15) -0.0223(14) -0.0062(14)
C37 0.0527(18) 0.0489(18) 0.0540(19) -0.0012(15) -0.0338(16) 0.0011(14)
C38 0.0562(18) 0.0590(19) 0.0332(15) -0.0040(14) -0.0223(14) -0.0113(15)
C39 0.0566(18) 0.0506(18) 0.0461(17) -0.0216(14) -0.0234(15) -0.0041(14)
C40 0.0265(11) 0.0213(11) 0.0302(12) 0.0011(9) -0.0107(10) 0.0036(9)
C41 0.0360(13) 0.0239(12) 0.0304(13) -0.0039(10) -0.0051(10) 0.0035(10)
C42 0.0455(15) 0.0344(14) 0.0284(13) -0.0085(11) -0.0077(11) 0.0071(11)
C43 0.0348(13) 0.0346(14) 0.0290(13) 0.0034(11) -0.0024(11) 0.0028(11)
C44 0.0320(13) 0.0311(13) 0.0341(14) -0.0022(11) -0.0120(11) 0.0030(10)
C45 0.0435(16) 0.0489(17) 0.0420(16) -0.0188(14) -0.0107(13) 0.0168(13)
C46 0.0314(13) 0.0466(16) 0.0565(19) -0.0195(14) -0.0178(13) 0.0078(12)
C47 0.0471(17) 0.0498(18) 0.0431(17) -0.0020(14) -0.0220(14) 0.0178(14)
C48 0.0472(17) 0.0270(15) 0.086(3) 0.0009(15) -0.0155(17) 0.0073(13)
C49 0.0538(18) 0.0468(18) 0.077(2) -0.0398(18) -0.0340(17) 0.0214(14)
N11 0.0279(10) 0.0294(10) 0.0254(10) -0.0021(8) -0.0108(8) -0.0031(8)
N12 0.0270(10) 0.0286(10) 0.0264(10) -0.0013(8) -0.0098(8) -0.0020(8)
N21 0.0278(10) 0.0328(11) 0.0270(10) -0.0031(8) -0.0103(8) -0.0052(8)
N22 0.0273(10) 0.0343(11) 0.0275(11) -0.0015(9) -0.0091(8) -0.0048(8)
Fe2 0.0340(2) 0.02650(19) 0.02778(19) -0.00493(14) -0.01395(15) -0.00119(14)
Fe1 0.03033(19) 0.02593(19) 0.02772(19) -0.00430(14) -0.01138(14) 0.00358(14)

loop_
_atom_type_symbol
_atom_type_description
_atom_type_scat_dispersion_real
_atom_type_scat_dispersion_imag
_atom_type_scat_source
C C 0.0033 0.0016 'International Tables Vol C Tables 4.2.6.8 and 6.1.1.4'
H H 0 0 'International Tables Vol C Tables 4.2.6.8 and 6.1.1.4'
Fe Fe 0.3463 0.8444 'International Tables Vol C Tables 4.2.6.8 and 6.1.1.4'
N N 0.0061 0.0033 'International Tables Vol C Tables 4.2.6.8 and 6.1.1.4'

loop_
_geom_angle_atom_site_label_1
_geom_angle_atom_site_label_2
_geom_angle_atom_site_label_3
_geom_angle
N11 C1 N12 113.6(2)
N11 C1 H1A 108.8
N12 C1 H1A 108.8
N11 C1 H1B 108.8
N12 C1 H1B 108.8
H1A C1 H1B 107.7
C12 C11 H11A 109.5
C12 C11 H11B 109.5
H11A C11 H11B 109.5
C12 C11 H11C 109.5
H11A C11 H11C 109.5
H11B C11 H11C 109.5
N21 C12 C13 111.3(2)
N21 C12 C11 119.4(2)
C13 C12 C11 129.3(2)
C14 C13 C12 104.7(2)
C14 C13 C30 127.0(2)
C12 C13 C30 128.2(2)
N11 C14 C13 106.3(2)
N11 C14 C15 121.7(2)
C13 C14 C15 131.9(2)
C14 C15 H15A 109.5
C14 C15 H15B 109.5
H15A C15 H15B 109.5
C14 C15 H15C 109.5
H15A C15 H15C 109.5
H15B C15 H15C 109.5
C22 C21 H21A 109.5
C22 C21 H21B 109.5
H21A C21 H21B 109.5
C22 C21 H21C 109.5
H21A C21 H21C 109.5
H21B C21 H21C 109.5
N22 C22 C23 111.4(2)
N22 C22 C21 119.5(2)
C23 C22 C21 129.2(2)
C24 C23 C22 104.6(2)
C24 C23 C40 127.8(2)
C22 C23 C40 127.6(2)
N12 C24 C23 106.6(2)
N12 C24 C25 121.2(2)
C23 C24 C25 132.1(2)
C24 C25 H25A 109.5
C24 C25 H25B 109.5
H25A C25 H25B 109.5
C24 C25 H25C 109.5
H25A C25 H25C 109.5
H25B C25 H25C 109.5
C31 C30 C34 107.3(2)
C31 C30 C13 126.7(2)
C34 C30 C13 126.0(2)
C31 C30 Fe2 69.25(14)
C34 C30 Fe2 68.93(14)
C13 C30 Fe2 127.94(16)
C30 C31 C32 108.9(2)
C30 C31 Fe2 70.60(14)
C32 C31 Fe2 69.48(15)
C30 C31 H31 125.6
C32 C31 H31 125.6
Fe2 C31 H31 126
C33 C32 C31 107.4(2)
C33 C32 Fe2 69.63(15)
C31 C32 Fe2 69.73(14)
C33 C32 H32 126.3
C31 C32 H32 126.3
Fe2 C32 H32 125.9
C32 C33 C34 108.2(2)
C32 C33 Fe2 69.82(16)
C34 C33 Fe2 69.77(15)
C32 C33 H33 125.9
C34 C33 H33 125.9
Fe2 C33 H33 126.1
C33 C34 C30 108.2(3)
C33 C34 Fe2 69.53(15)
C30 C34 Fe2 70.45(14)
C33 C34 H34 125.9
C30 C34 H34 125.9
Fe2 C34 H34 125.7
C39 C35 C36 108.1(3)
C39 C35 Fe2 69.95(16)
C36 C35 Fe2 69.77(17)
C39 C35 H35 126
C36 C35 H35 126
Fe2 C35 H35 125.9
C37 C36 C35 107.8(3)
C37 C36 Fe2 69.49(17)
C35 C36 Fe2 69.45(16)
C37 C36 H36 126.1
C35 C36 H36 126.1
Fe2 C36 H36 126.5
C38 C37 C36 108.4(3)
C38 C37 Fe2 70.50(17)
C36 C37 Fe2 69.92(16)
C38 C37 H37 125.8
C36 C37 H37 125.8
Fe2 C37 H37 125.3
C37 C38 C39 108.1(3)
C37 C38 Fe2 69.23(17)
C39 C38 Fe2 69.34(16)
C37 C38 H38 125.9
C39 C38 H38 125.9
Fe2 C38 H38 127.1
C35 C39 C38 107.6(3)
C35 C39 Fe2 69.45(16)
C38 C39 Fe2 70.01(17)
C35 C39 H39 126.2
C38 C39 H39 126.2
Fe2 C39 H39 125.9
C44 C40 C41 108.5(2)
C44 C40 C23 125.2(2)
C41 C40 C23 126.2(2)
C44 C40 Fe1 68.77(14)
C41 C40 Fe1 69.48(13)
C23 C40 Fe1 125.33(16)
C40 C41 C42 107.8(2)
C40 C41 Fe1 70.48(14)
C42 C41 Fe1 69.36(14)
C40 C41 H41 126.1
C42 C41 H41 126.1
Fe1 C41 H41 125.6
C43 C42 C41 107.9(2)
C43 C42 Fe1 69.75(15)
C41 C42 Fe1 69.89(15)
C43 C42 H42 126.1
C41 C42 H42 126.1
Fe1 C42 H42 125.9
C42 C43 C44 107.6(2)
C42 C43 Fe1 69.69(15)
C44 C43 Fe1 69.16(15)
C42 C43 H43 126.2
C44 C43 H43 126.2
Fe1 C43 H43 126.5
C40 C44 C43 108.2(2)
C40 C44 Fe1 71.09(14)
C43 C44 Fe1 70.00(15)
C40 C44 H44 125.9
C43 C44 H44 125.9
Fe1 C44 H44 124.6
C46 C45 C49 107.3(3)
C46 C45 Fe1 70.18(16)
C49 C45 Fe1 69.11(17)
C46 C45 H45 126.4
C49 C45 H45 126.4
Fe1 C45 H45 125.9
C45 C46 C47 109.1(3)
C45 C46 Fe1 69.78(16)
C47 C46 Fe1 70.02(16)
C45 C46 H46 125.5
C47 C46 H46 125.5
Fe1 C46 H46 126.3
C46 C47 C48 107.8(3)
C46 C47 Fe1 69.94(16)
C48 C47 Fe1 69.19(17)
C46 C47 H47 126.1
C48 C47 H47 126.1
Fe1 C47 H47 126.4
C47 C48 C49 108.2(3)
C47 C48 Fe1 70.52(17)
C49 C48 Fe1 69.70(17)
C47 C48 H48 125.9
C49 C48 H48 125.9
Fe1 C48 H48 125.5
C48 C49 C45 107.6(3)
C48 C49 Fe1 69.63(18)
C45 C49 Fe1 69.88(16)
C48 C49 H49 126.2
C45 C49 H49 126.2
Fe1 C49 H49 125.8
C14 N11 N21 112.60(19)
C14 N11 C1 128.4(2)
N21 N11 C1 118.94(19)
C24 N12 N22 112.33(19)
C24 N12 C1 129.2(2)
N22 N12 C1 118.42(19)
C12 N21 N11 104.98(19)
C22 N22 N12 105.03(19)
C37 Fe2 C33 107.63(13)
C37 Fe2 C35 68.43(13)
C33 Fe2 C35 153.78(13)
C37 Fe2 C34 126.20(13)
C33 Fe2 C34 40.69(11)
C35 Fe2 C34 119.34(12)
C37 Fe2 C32 119.54(12)
C33 Fe2 C32 40.56(12)
C35 Fe2 C32 164.29(13)
C34 Fe2 C32 68.41(12)
C37 Fe2 C36 40.58(13)
C33 Fe2 C36 119.24(14)
C35 Fe2 C36 40.78(13)
C34 Fe2 C36 107.43(13)
C32 Fe2 C36 153.68(13)
C37 Fe2 C31 154.59(13)
C33 Fe2 C31 68.11(12)
C35 Fe2 C31 126.66(12)
C34 Fe2 C31 67.93(11)
C32 Fe2 C31 40.79(11)
C36 Fe2 C31 163.82(12)
C37 Fe2 C39 68.35(14)
C33 Fe2 C39 164.16(13)
C35 Fe2 C39 40.61(13)
C34 Fe2 C39 153.96(12)
C32 Fe2 C39 126.87(13)
C36 Fe2 C39 68.40(13)
C31 Fe2 C39 108.52(12)
C37 Fe2 C38 40.27(13)
C33 Fe2 C38 126.58(12)
C35 Fe2 C38 68.15(13)
C34 Fe2 C38 163.69(12)
C32 Fe2 C38 108.35(12)
C36 Fe2 C38 67.95(13)
C31 Fe2 C38 120.81(12)
C39 Fe2 C38 40.65(13)
C37 Fe2 C30 163.75(13)
C33 Fe2 C30 68.32(11)
C35 Fe2 C30 107.82(11)
C34 Fe2 C30 40.62(10)
C32 Fe2 C30 68.36(10)
C36 Fe2 C30 126.40(12)
C31 Fe2 C30 40.15(10)
C39 Fe2 C30 119.83(12)
C38 Fe2 C30 154.61(12)
C44 Fe1 C48 114.58(12)
C44 Fe1 C49 106.08(12)
C48 Fe1 C49 40.68(15)
C44 Fe1 C42 68.38(11)
C48 Fe1 C42 129.33(14)
C49 Fe1 C42 166.72(14)
C44 Fe1 C45 129.23(12)
C48 Fe1 C45 68.44(14)
C49 Fe1 C45 41.01(14)
C42 Fe1 C45 151.60(13)
C44 Fe1 C43 40.84(11)
C48 Fe1 C43 106.43(13)
C49 Fe1 C43 127.55(13)
C42 Fe1 C43 40.56(11)
C45 Fe1 C43 167.08(13)
C44 Fe1 C41 68.03(11)
C48 Fe1 C41 169.28(14)
C49 Fe1 C41 149.91(13)
C42 Fe1 C41 40.75(10)
C45 Fe1 C41 118.72(12)
C43 Fe1 C41 68.28(11)
C44 Fe1 C46 168.66(12)
C48 Fe1 C46 67.61(13)
C49 Fe1 C46 67.85(12)
C42 Fe1 C46 119.62(12)
C45 Fe1 C46 40.03(12)
C43 Fe1 C46 150.43(12)
C41 Fe1 C46 112.04(12)
C44 Fe1 C47 148.12(12)
C48 Fe1 C47 40.30(14)
C49 Fe1 C47 68.03(14)
C42 Fe1 C47 109.85(12)
C45 Fe1 C47 67.83(13)
C43 Fe1 C47 116.52(12)
C41 Fe1 C47 132.60(13)
C46 Fe1 C47 40.04(13)
C44 Fe1 C40 40.14(10)
C48 Fe1 C40 147.98(13)
C49 Fe1 C40 116.39(12)
C42 Fe1 C40 67.76(10)
C45 Fe1 C40 109.83(11)
C43 Fe1 C40 67.79(10)
C41 Fe1 C40 40.04(10)
C46 Fe1 C40 132.74(11)
C47 Fe1 C40 170.99(12)

loop_
_geom_bond_atom_site_label_1
_geom_bond_atom_site_label_2
_geom_bond_distance
C1 N11 1.448(3)
C1 N12 1.449(3)
C1 H1A 0.97
C1 H1B 0.97
C11 C12 1.493(4)
C11 H11A 0.96
C11 H11B 0.96
C11 H11C 0.96
C12 N21 1.327(3)
C12 C13 1.422(3)
C13 C14 1.386(3)
C13 C30 1.481(3)
C14 N11 1.357(3)
C14 C15 1.494(3)
C15 H15A 0.96
C15 H15B 0.96
C15 H15C 0.96
C21 C22 1.489(3)
C21 H21A 0.96
C21 H21B 0.96
C21 H21C 0.96
C22 N22 1.329(3)
C22 C23 1.424(3)
C23 C24 1.385(3)
C23 C40 1.505(3)
C24 N12 1.359(3)
C24 C25 1.492(3)
C25 H25A 0.96
C25 H25B 0.96
C25 H25C 0.96
C30 C31 1.409(4)
C30 C34 1.424(4)
C30 Fe2 2.061(2)
C31 C32 1.423(4)
C31 Fe2 2.043(2)
C31 H31 0.93
C32 C33 1.413(4)
C32 Fe2 2.040(3)
C32 H32 0.93
C33 C34 1.418(4)
C33 Fe2 2.038(3)
C33 H33 0.93
C34 Fe2 2.041(3)
C34 H34 0.93
C35 C39 1.417(4)
C35 C36 1.422(5)
C35 Fe2 2.038(3)
C35 H35 0.93
C36 C37 1.415(4)
C36 Fe2 2.043(3)
C36 H36 0.93
C37 C38 1.408(5)
C37 Fe2 2.037(3)
C37 H37 0.93
C38 C39 1.424(4)
C38 Fe2 2.054(3)
C38 H38 0.93
C39 Fe2 2.045(3)
C39 H39 0.93
C40 C44 1.403(3)
C40 C41 1.406(4)
C40 Fe1 2.059(2)
C41 C42 1.423(4)
C41 Fe1 2.046(2)
C41 H41 0.93
C42 C43 1.414(4)
C42 Fe1 2.039(3)
C42 H42 0.93
C43 C44 1.420(4)
C43 Fe1 2.040(3)
C43 H43 0.93
C44 Fe1 2.029(3)
C44 H44 0.93
C45 C46 1.400(4)
C45 C49 1.428(5)
C45 Fe1 2.043(3)
C45 H45 0.93
C46 C47 1.403(4)
C46 Fe1 2.048(3)
C46 H46 0.93
C47 C48 1.406(5)
C47 Fe1 2.049(3)
C47 H47 0.93
C48 C49 1.413(5)
C48 Fe1 2.032(3)
C48 H48 0.93
C49 Fe1 2.033(3)
C49 H49 0.93
N11 N21 1.359(3)
N12 N22 1.362(3)
